data_1505234
loop_
_publ_author_name
'Sniady, Adam'
'Durham, Audrey'
'Morreale, Marco S.'
'Wheeler, Kraig A.'
'Dembinski, Roman'

_publ_section_title
;
 Room temperature zinc chloride-catalyzed cycloisomerization of
 Alk-3-yn-1-ones: synthesis of substituted furans.
;
_journal_issue 7
_journal_name_full 'Organic letters'
_journal_page_first 1175
_journal_page_last 1178
_journal_paper_doi 10.1021/ol062539t
_journal_volume 9
_journal_year 2007
_chemical_formula_sum 'C20 H19 Br O'
_chemical_formula_weight 255.27
_chemical_name_common 2-(4-bromophenyl)-5-(4-tert-butylphenyl)furan
_chemical_name_systematic
; 
 ? 
;
_space_group_IT_number 14
_symmetry_cell_setting monoclinic
_symmetry_space_group_name_Hall '-P 2yn'
_symmetry_space_group_name_H-M 'P 1 21/n 1'
_atom_sites_solution_hydrogens geom
_atom_sites_solution_primary direct
_atom_sites_solution_secondary difmap
_audit_creation_method SHELXL-97
_cell_angle_alpha 90.00
_cell_angle_beta 92.327(7)
_cell_angle_gamma 90.00
_cell_formula_units_Z 4
_cell_length_a 7.7441(5)
_cell_length_b 6.2696(5)
_cell_length_c 35.046(3)
_cell_measurement_reflns_used 47
_cell_measurement_temperature 298(2)
_cell_measurement_theta_max 77.607
_cell_measurement_theta_min 48.762
_cell_volume 1700.2(2)
_computing_cell_refinement 'XSCANS (Bruker, 1999)'
_computing_data_collection 'XSCANS (Bruker, 1999)'
_computing_data_reduction 'XSCANS (Bruker, 1999)'
_computing_molecular_graphics 'X-SEED (Barbour, 2001)'
_computing_publication_material 'X-SEED (Barbour, 2001)'
_computing_structure_refinement 'SHELXL97 (Sheldrick, 1997)'
_computing_structure_solution 'SHELXS97 (Sheldrick, 1997)'
_diffrn_ambient_temperature 298(2)
_diffrn_measured_fraction_theta_full 0.993
_diffrn_measured_fraction_theta_max 0.993
_diffrn_measurement_device_type 'Siemens P4'
_diffrn_measurement_method '\q/2\q\ scans'
_diffrn_radiation_monochromator graphite
_diffrn_radiation_source 'fine-focus sealed tube'
_diffrn_radiation_type CuK\a
_diffrn_radiation_wavelength 1.54178
_diffrn_reflns_av_R_equivalents 0.0679
_diffrn_reflns_av_sigmaI/netI 0.0421
_diffrn_reflns_limit_h_max 8
_diffrn_reflns_limit_h_min -1
_diffrn_reflns_limit_k_max 7
_diffrn_reflns_limit_k_min -1
_diffrn_reflns_limit_l_max 40
_diffrn_reflns_limit_l_min -40
_diffrn_reflns_number 4084
_diffrn_reflns_theta_full 62.48
_diffrn_reflns_theta_max 62.48
_diffrn_reflns_theta_min 5.05
_diffrn_standards_decay_% 0
_diffrn_standards_interval_count 97
_diffrn_standards_number 3
_exptl_absorpt_coefficient_mu 3.274
_exptl_absorpt_correction_T_max 0.6572
_exptl_absorpt_correction_T_min 0.2483
_exptl_absorpt_correction_type analytical
_exptl_crystal_colour colorless
_exptl_crystal_density_diffrn 1.388
_exptl_crystal_density_method 'not measured'
_exptl_crystal_description 'transparent block'
_exptl_crystal_F_000 728
_exptl_crystal_size_max 0.59
_exptl_crystal_size_mid 0.38
_exptl_crystal_size_min 0.14
_refine_diff_density_max 0.355
_refine_diff_density_min -0.583
_refine_diff_density_rms 0.068
_refine_ls_extinction_method none
_refine_ls_goodness_of_fit_ref 1.040
_refine_ls_hydrogen_treatment constr
_refine_ls_matrix_type full
_refine_ls_number_parameters 233
_refine_ls_number_reflns 2691
_refine_ls_number_restraints 21
_refine_ls_restrained_S_all 1.041
_refine_ls_R_factor_all 0.0567
_refine_ls_R_factor_gt 0.0467
_refine_ls_shift/su_max 0.000
_refine_ls_shift/su_mean 0.000
_refine_ls_structure_factor_coef Fsqd
_refine_ls_weighting_details 'calc w=1/[\s^2^(Fo^2^)+(0.0675P)^2^+0.6250P] where P=(Fo^2^+2Fc^2^)/3'
_refine_ls_weighting_scheme calc
_refine_ls_wR_factor_gt 0.1214
_refine_ls_wR_factor_ref 0.1307
_reflns_number_gt 2193
_reflns_number_total 2691
_reflns_threshold_expression >2sigma(I)
_cod_data_source_file ol062539tsi20070205_033905.cif
_cod_data_source_block c:\bd06
_cod_depositor_comments
;
The following automatic conversions were performed:

'_symmetry_cell_setting' value 'Monoclinic' changed to 'monoclinic'
according to /home/saulius/struct/CIF-dictionaries/cif_core.dic
dictionary named 'cif_core.dic' version 2.4.1 from 2010-06-29.

Automatic conversion script
Id: cif_fix_values 1715 2011-07-08 13:25:40Z adriana 
;
_cod_original_sg_symbol_H-M 'P 21/n'
_cod_database_code 1505234

loop_
_symmetry_equiv_pos_as_xyz
'x, y, z'
'-x+1/2, y+1/2, -z+1/2'
'-x, -y, -z'
'x-1/2, -y-1/2, z-1/2'

loop_
_atom_site_label
_atom_site_type_symbol
_atom_site_fract_x
_atom_site_fract_y
_atom_site_fract_z
_atom_site_U_iso_or_equiv
_atom_site_adp_type
_atom_site_occupancy
_atom_site_symmetry_multiplicity
_atom_site_calc_flag
_atom_site_refinement_flags
_atom_site_disorder_assembly
_atom_site_disorder_group
Br1 Br 0.21359(5) 0.30978(8) 0.090371(10) 0.10585(16) Uani 1 1 d . . .
O1 O 0.52015(19) 0.0274(3) 0.26934(4) 0.0575(4) Uani 1 1 d . . .
C2 C 0.6060(3) -0.0892(4) 0.29743(7) 0.0575(6) Uani 1 1 d . . .
C3 C 0.6391(3) -0.2865(4) 0.28346(8) 0.0679(7) Uani 1 1 d . . .
H3 H 0.6947 -0.3971 0.2967 0.081 Uiso 1 1 calc R . .
C4 C 0.5746(3) -0.2934(4) 0.24582(9) 0.0691(7) Uani 1 1 d . . .
H4 H 0.5797 -0.4091 0.2293 0.083 Uiso 1 1 calc R . .
C5 C 0.5027(3) -0.0998(4) 0.23763(7) 0.0592(6) Uani 1 1 d . . .
C6 C 0.6438(3) 0.0148(4) 0.33350(6) 0.0561(6) Uani 1 1 d . . .
C7 C 0.5709(3) 0.2090(4) 0.34373(7) 0.0622(6) Uani 1 1 d . . .
H7 H 0.4982 0.2805 0.3262 0.075 Uiso 1 1 calc R . .
C8 C 0.6046(4) 0.2965(4) 0.37931(7) 0.0664(7) Uani 1 1 d . . .
H8 H 0.5531 0.4255 0.3854 0.080 Uiso 1 1 calc R . .
C9 C 0.7135(4) 0.1973(4) 0.40645(7) 0.0628(6) Uani 1 1 d . A .
C10 C 0.7906(3) 0.0090(4) 0.39563(8) 0.0671(7) Uani 1 1 d . . .
H10 H 0.8673 -0.0588 0.4128 0.080 Uiso 1 1 calc R . .
C11 C 0.7575(3) -0.0810(4) 0.36046(8) 0.0663(7) Uani 1 1 d . . .
H11 H 0.8116 -0.2082 0.3544 0.080 Uiso 1 1 calc R . .
C12 C 0.7350(4) 0.2853(4) 0.44695(8) 0.0765(8) Uani 1 1 d D . .
C13 C 0.4256(3) -0.0050(4) 0.20326(7) 0.0589(6) Uani 1 1 d . . .
C18 C 0.3524(3) 0.1981(4) 0.20335(8) 0.0656(7) Uani 1 1 d . . .
H18 H 0.3470 0.2726 0.2262 0.079 Uiso 1 1 calc R . .
C17 C 0.2880(3) 0.2899(5) 0.17001(8) 0.0700(7) Uani 1 1 d . . .
H17 H 0.2390 0.4253 0.1703 0.084 Uiso 1 1 calc R . .
C16 C 0.2967(3) 0.1801(5) 0.13642(8) 0.0740(8) Uani 1 1 d . . .
C15 C 0.3665(4) -0.0219(6) 0.13535(8) 0.0813(8) Uani 1 1 d . . .
H15 H 0.3690 -0.0964 0.1124 0.098 Uiso 1 1 calc R . .
C14 C 0.4323(4) -0.1121(5) 0.16873(8) 0.0731(7) Uani 1 1 d . . .
H14 H 0.4821 -0.2469 0.1681 0.088 Uiso 1 1 calc R . .
C19 C 0.7656(6) 0.5229(6) 0.44673(13) 0.0923(13) Uani 0.828(5) 1 d PD A 1
H19A H 0.8680 0.5535 0.4332 0.138 Uiso 0.828(5) 1 calc PR A 1
H19B H 0.7800 0.5735 0.4725 0.138 Uiso 0.828(5) 1 calc PR A 1
H19C H 0.6684 0.5930 0.4344 0.138 Uiso 0.828(5) 1 calc PR A 1
C20 C 0.5640(7) 0.2430(9) 0.46680(13) 0.1237(19) Uani 0.828(5) 1 d PD A 1
H20A H 0.4710 0.3140 0.4530 0.186 Uiso 0.828(5) 1 calc PR A 1
H20B H 0.5728 0.2962 0.4925 0.186 Uiso 0.828(5) 1 calc PR A 1
H20C H 0.5419 0.0923 0.4672 0.186 Uiso 0.828(5) 1 calc PR A 1
C21 C 0.8831(8) 0.1754(8) 0.46912(14) 0.138(2) Uani 0.828(5) 1 d PD A 1
H21A H 0.8563 0.0271 0.4722 0.207 Uiso 0.828(5) 1 calc PR A 1
H21B H 0.8992 0.2409 0.4938 0.207 Uiso 0.828(5) 1 calc PR A 1
H21C H 0.9872 0.1892 0.4553 0.207 Uiso 0.828(5) 1 calc PR A 1
C20A C 0.681(2) 0.118(2) 0.4753(4) 0.104(8) Uani 0.172(5) 1 d PD A 2
H20D H 0.5571 0.1120 0.4755 0.155 Uiso 0.172(5) 1 calc PR A 2
H20E H 0.7268 0.1539 0.5003 0.155 Uiso 0.172(5) 1 calc PR A 2
H20F H 0.7248 -0.0189 0.4680 0.155 Uiso 0.172(5) 1 calc PR A 2
C19A C 0.634(2) 0.490(2) 0.4538(6) 0.159(15) Uani 0.172(5) 1 d PD A 2
H19D H 0.6584 0.5923 0.4343 0.238 Uiso 0.172(5) 1 calc PR A 2
H19E H 0.6677 0.5477 0.4783 0.238 Uiso 0.172(5) 1 calc PR A 2
H19F H 0.5125 0.4594 0.4529 0.238 Uiso 0.172(5) 1 calc PR A 2
C21A C 0.9276(16) 0.339(4) 0.4573(6) 0.147(12) Uani 0.172(5) 1 d PD A 2
H21D H 0.9718 0.2403 0.4762 0.220 Uiso 0.172(5) 1 calc PR A 2
H21E H 0.9356 0.4815 0.4673 0.220 Uiso 0.172(5) 1 calc PR A 2
H21F H 0.9939 0.3284 0.4349 0.220 Uiso 0.172(5) 1 calc PR A 2

loop_
_atom_site_aniso_label
_atom_site_aniso_U_11
_atom_site_aniso_U_22
_atom_site_aniso_U_33
_atom_site_aniso_U_23
_atom_site_aniso_U_13
_atom_site_aniso_U_12
Br1 0.0903(2) 0.1403(4) 0.0849(2) 0.0180(2) -0.02135(18) -0.0084(2)
O1 0.0588(8) 0.0516(9) 0.0621(9) -0.0030(7) 0.0038(7) 0.0055(7)
C2 0.0485(11) 0.0569(13) 0.0676(13) 0.0066(11) 0.0081(10) 0.0019(10)
C3 0.0671(14) 0.0556(14) 0.0816(17) 0.0029(13) 0.0096(13) 0.0099(12)
C4 0.0679(14) 0.0562(14) 0.0838(17) -0.0115(13) 0.0105(13) 0.0029(12)
C5 0.0561(12) 0.0566(14) 0.0656(13) -0.0112(11) 0.0105(10) -0.0030(11)
C6 0.0559(11) 0.0518(13) 0.0608(12) 0.0088(10) 0.0067(10) 0.0008(10)
C7 0.0689(14) 0.0557(13) 0.0615(13) 0.0099(11) -0.0041(11) 0.0079(12)
C8 0.0778(15) 0.0560(14) 0.0647(14) 0.0049(12) -0.0054(12) 0.0103(12)
C9 0.0710(14) 0.0555(14) 0.0615(13) 0.0132(11) -0.0022(11) -0.0053(12)
C10 0.0702(14) 0.0589(15) 0.0711(14) 0.0140(12) -0.0094(11) 0.0071(12)
C11 0.0637(13) 0.0582(14) 0.0768(15) 0.0103(12) -0.0001(12) 0.0111(12)
C12 0.102(2) 0.0651(16) 0.0618(15) 0.0088(12) -0.0078(14) -0.0042(15)
C13 0.0468(11) 0.0622(14) 0.0679(13) -0.0100(11) 0.0047(10) -0.0030(11)
C18 0.0568(13) 0.0678(15) 0.0725(15) -0.0113(12) 0.0044(11) 0.0013(12)
C17 0.0567(13) 0.0753(17) 0.0776(17) -0.0006(14) -0.0030(12) 0.0048(13)
C16 0.0530(13) 0.095(2) 0.0731(16) -0.0010(14) -0.0070(11) -0.0122(14)
C15 0.0786(17) 0.096(2) 0.0690(15) -0.0178(15) -0.0034(13) -0.0097(16)
C14 0.0744(16) 0.0657(16) 0.0790(16) -0.0176(14) 0.0011(13) -0.0002(13)
C19 0.121(3) 0.062(2) 0.092(3) 0.0003(19) -0.020(2) -0.013(2)
C20 0.166(5) 0.132(4) 0.075(3) -0.013(3) 0.026(3) -0.053(4)
C21 0.210(5) 0.103(4) 0.093(3) -0.008(2) -0.079(3) 0.042(4)
C20A 0.15(2) 0.114(16) 0.042(8) 0.000(9) -0.002(10) -0.016(15)
C19A 0.31(5) 0.104(18) 0.058(11) -0.026(11) -0.028(19) 0.03(3)
C21A 0.097(15) 0.24(3) 0.101(16) -0.080(19) -0.011(12) -0.02(2)

loop_
_atom_type_symbol
_atom_type_description
_atom_type_scat_dispersion_real
_atom_type_scat_dispersion_imag
_atom_type_scat_source
C C 0.0181 0.0091 'International Tables Vol C Tables 4.2.6.8 and 6.1.1.4'
H H 0.0000 0.0000 'International Tables Vol C Tables 4.2.6.8 and 6.1.1.4'
O O 0.0492 0.0322 'International Tables Vol C Tables 4.2.6.8 and 6.1.1.4'
Br Br -0.6763 1.2805 'International Tables Vol C Tables 4.2.6.8 and 6.1.1.4'

loop_
_geom_angle_atom_site_label_1
_geom_angle_atom_site_label_2
_geom_angle_atom_site_label_3
_geom_angle
C5 O1 C2 107.46(18)
C3 C2 O1 108.6(2)
C3 C2 C6 133.9(2)
O1 C2 C6 117.5(2)
C2 C3 C4 107.7(2)
C2 C3 H3 126.1
C4 C3 H3 126.1
C5 C4 C3 107.4(2)
C5 C4 H4 126.3
C3 C4 H4 126.3
C4 C5 O1 108.8(2)
C4 C5 C13 133.8(2)
O1 C5 C13 117.3(2)
C7 C6 C11 116.8(2)
C7 C6 C2 123.4(2)
C11 C6 C2 119.8(2)
C8 C7 C6 121.1(2)
C8 C7 H7 119.4
C6 C7 H7 119.4
C7 C8 C9 121.8(2)
C7 C8 H8 119.1
C9 C8 H8 119.1
C10 C9 C8 116.8(2)
C10 C9 C12 122.1(2)
C8 C9 C12 120.9(2)
C11 C10 C9 122.1(2)
C11 C10 H10 119.0
C9 C10 H10 119.0
C10 C11 C6 121.3(2)
C10 C11 H11 119.3
C6 C11 H11 119.3
C19 C12 C20A 137.3(7)
C19 C12 C21 109.5(3)
C20A C12 C21 64.8(7)
C19 C12 C9 111.3(3)
C20A C12 C9 109.7(7)
C21 C12 C9 111.2(3)
C19 C12 C19A 41.6(8)
C20A C12 C19A 108.9(8)
C21 C12 C19A 132.8(8)
C9 C12 C19A 114.3(8)
C19 C12 C20 108.1(3)
C20A C12 C20 47.2(7)
C21 C12 C20 109.5(4)
C9 C12 C20 107.1(3)
C19A C12 C20 67.7(8)
C19 C12 C21A 68.8(9)
C20A C12 C21A 106.5(9)
C21 C12 C21A 44.3(8)
C9 C12 C21A 111.2(9)
C19A C12 C21A 105.8(9)
C20 C12 C21A 139.7(9)
C14 C13 C18 118.3(2)
C14 C13 C5 119.9(2)
C18 C13 C5 121.8(2)
C17 C18 C13 120.9(3)
C17 C18 H18 119.6
C13 C18 H18 119.6
C16 C17 C18 119.4(3)
C16 C17 H17 120.3
C18 C17 H17 120.3
C17 C16 C15 121.3(3)
C17 C16 Br1 119.3(2)
C15 C16 Br1 119.4(2)
C16 C15 C14 119.1(3)
C16 C15 H15 120.5
C14 C15 H15 120.5
C15 C14 C13 121.1(3)
C15 C14 H14 119.4
C13 C14 H14 119.4
C12 C19 H19A 109.5
C12 C19 H19B 109.5
C12 C19 H19C 109.5
C12 C20 H20A 109.5
C12 C20 H20B 109.5
C12 C20 H20C 109.5
C12 C21 H21A 109.5
C12 C21 H21B 109.5
C12 C21 H21C 109.5
C12 C20A H20D 109.5
C12 C20A H20E 109.5
H20D C20A H20E 109.5
C12 C20A H20F 109.5
H20D C20A H20F 109.5
H20E C20A H20F 109.5
C12 C19A H19D 109.5
C12 C19A H19E 109.5
H19D C19A H19E 109.5
C12 C19A H19F 109.5
H19D C19A H19F 109.5
H19E C19A H19F 109.5
C12 C21A H21D 109.5
C12 C21A H21E 109.5
H21D C21A H21E 109.5
C12 C21A H21F 109.5
H21D C21A H21F 109.5
H21E C21A H21F 109.5

loop_
_geom_bond_atom_site_label_1
_geom_bond_atom_site_label_2
_geom_bond_distance
Br1 C16 1.896(3)
O1 C5 1.370(3)
O1 C2 1.376(3)
C2 C3 1.358(4)
C2 C6 1.442(3)
C3 C4 1.392(4)
C3 H3 0.9300
C4 C5 1.361(4)
C4 H4 0.9300
C5 C13 1.450(3)
C6 C7 1.395(3)
C6 C11 1.400(3)
C7 C8 1.377(4)
C7 H7 0.9300
C8 C9 1.392(4)
C8 H8 0.9300
C9 C10 1.383(4)
C9 C12 1.526(4)
C10 C11 1.370(4)
C10 H10 0.9300
C11 H11 0.9300
C12 C19 1.509(5)
C12 C20A 1.516(12)
C12 C21 1.524(5)
C12 C19A 1.528(13)
C12 C20 1.543(5)
C12 C21A 1.557(12)
C13 C14 1.386(4)
C13 C18 1.394(4)
C18 C17 1.378(4)
C18 H18 0.9300
C17 C16 1.368(4)
C17 H17 0.9300
C16 C15 1.378(4)
C15 C14 1.378(4)
C15 H15 0.9300
C14 H14 0.9300
C19 H19A 0.9600
C19 H19B 0.9600
C19 H19C 0.9600
C20 H20A 0.9600
C20 H20B 0.9600
C20 H20C 0.9600
C21 H21A 0.9600
C21 H21B 0.9600
C21 H21C 0.9600
C20A H20D 0.9600
C20A H20E 0.9600
C20A H20F 0.9600
C19A H19D 0.9600
C19A H19E 0.9600
C19A H19F 0.9600
C21A H21D 0.9600
C21A H21E 0.9600
C21A H21F 0.9600

loop_
_geom_torsion_atom_site_label_1
_geom_torsion_atom_site_label_2
_geom_torsion_atom_site_label_3
_geom_torsion_atom_site_label_4
_geom_torsion
C5 O1 C2 C3 -0.8(2)
C5 O1 C2 C6 178.31(19)
O1 C2 C3 C4 0.7(3)
C6 C2 C3 C4 -178.3(2)
C2 C3 C4 C5 -0.2(3)
C3 C4 C5 O1 -0.3(3)
C3 C4 C5 C13 175.5(3)
C2 O1 C5 C4 0.7(2)
C2 O1 C5 C13 -175.93(18)
C3 C2 C6 C7 -168.6(3)
O1 C2 C6 C7 12.5(3)
C3 C2 C6 C11 10.6(4)
O1 C2 C6 C11 -168.3(2)
C11 C6 C7 C8 -2.5(4)
C2 C6 C7 C8 176.7(2)
C6 C7 C8 C9 0.6(4)
C7 C8 C9 C10 1.8(4)
C7 C8 C9 C12 -173.9(3)
C8 C9 C10 C11 -2.3(4)
C12 C9 C10 C11 173.3(3)
C9 C10 C11 C6 0.3(4)
C7 C6 C11 C10 2.0(4)
C2 C6 C11 C10 -177.2(2)
C10 C9 C12 C19 137.2(3)
C8 C9 C12 C19 -47.4(4)
C10 C9 C12 C20A -55.0(8)
C8 C9 C12 C20A 120.4(8)
C10 C9 C12 C21 14.8(4)
C8 C9 C12 C21 -169.8(3)
C10 C9 C12 C19A -177.6(9)
C8 C9 C12 C19A -2.2(9)
C10 C9 C12 C20 -104.9(4)
C8 C9 C12 C20 70.5(4)
C10 C9 C12 C21A 62.5(10)
C8 C9 C12 C21A -122.1(9)
C4 C5 C13 C14 -7.0(4)
O1 C5 C13 C14 168.6(2)
C4 C5 C13 C18 176.7(3)
O1 C5 C13 C18 -7.8(3)
C14 C13 C18 C17 0.2(4)
C5 C13 C18 C17 176.5(2)
C13 C18 C17 C16 -0.2(4)
C18 C17 C16 C15 0.9(4)
C18 C17 C16 Br1 -178.32(19)
C17 C16 C15 C14 -1.6(4)
Br1 C16 C15 C14 177.7(2)
C16 C15 C14 C13 1.6(4)
C18 C13 C14 C15 -0.8(4)
C5 C13 C14 C15 -177.3(2)
